data_7125697
loop_
_publ_author_name
'Robin, Perrine'
'Singh, Kuldip'
'Suntharalingam, Kogularamanan'

_publ_section_title
;
 Gallium(iii)-polypyridyl complexes as anti-osteosarcoma stem cell agents.
;
_journal_issue 10
_journal_name_full 'Chemical communications (Cambridge, England)'
_journal_page_first 1509
_journal_page_last 1512
_journal_paper_doi 10.1039/c9cc08962d
_journal_volume 56
_journal_year 2020
_chemical_formula_moiety 'C32 H32 Cl2 Ga N4, Cl4 Ga,2C H3 C N'
_chemical_formula_sum 'C36 H38 Cl6 Ga2 N6'
_chemical_formula_weight 906.86
_space_group_crystal_system triclinic
_space_group_IT_number 2
_space_group_name_Hall '-P 1'
_space_group_name_H-M_alt 'P -1'
_atom_sites_solution_hydrogens geom
_audit_creation_method SHELXL-2018/3
_audit_update_record
;
2019-08-17 deposited with the CCDC.	2019-12-27 downloaded from the CCDC.
;
_cell_angle_alpha 76.662(5)
_cell_angle_beta 86.906(5)
_cell_angle_gamma 86.074(5)
_cell_formula_units_Z 4
_cell_length_a 10.884(3)
_cell_length_b 16.710(5)
_cell_length_c 22.133(6)
_cell_measurement_reflns_used 971
_cell_measurement_temperature 150(2)
_cell_measurement_theta_max 26.401
_cell_measurement_theta_min 2.498
_cell_volume 3904.6(19)
_computing_cell_refinement 'Bruker SMART'
_computing_data_collection 'Bruker SMART'
_computing_data_reduction 'Bruker SHELXTL'
_computing_molecular_graphics 'Bruker SHELXTL'
_computing_publication_material 'Bruker SHELXTL'
_computing_structure_refinement 'SHELXL-2018/3 (Sheldrick, 2018)'
_computing_structure_solution 'Bruker SHELXTL'
_diffrn_ambient_temperature 150(2)
_diffrn_measured_fraction_theta_full 0.989
_diffrn_measured_fraction_theta_max 0.986
_diffrn_measurement_device_type 'Bruker Apex 2000 CCD area detector'
_diffrn_measurement_method 'phi and omega scans'
_diffrn_radiation_type MoK\a
_diffrn_radiation_wavelength 0.71073
_diffrn_reflns_av_R_equivalents 0.0798
_diffrn_reflns_av_unetI/netI 0.1502
_diffrn_reflns_Laue_measured_fraction_full 0.989
_diffrn_reflns_Laue_measured_fraction_max 0.986
_diffrn_reflns_limit_h_max 13
_diffrn_reflns_limit_h_min -13
_diffrn_reflns_limit_k_max 20
_diffrn_reflns_limit_k_min -20
_diffrn_reflns_limit_l_max 26
_diffrn_reflns_limit_l_min -27
_diffrn_reflns_number 30646
_diffrn_reflns_point_group_measured_fraction_full 0.989
_diffrn_reflns_point_group_measured_fraction_max 0.986
_diffrn_reflns_theta_full 25.242
_diffrn_reflns_theta_max 25.999
_diffrn_reflns_theta_min 0.946
_exptl_absorpt_coefficient_mu 1.826
_exptl_absorpt_correction_T_max 0.837
_exptl_absorpt_correction_T_min 0.640
_exptl_absorpt_correction_type empirical
_exptl_absorpt_process_details
;
absoprtion correction based on 8245 reflections(SADABS);Rint 0.0921
before correction and 0.0441 after.
;
_exptl_crystal_colour colourless
_exptl_crystal_density_diffrn 1.543
_exptl_crystal_description block
_exptl_crystal_F_000 1840
_exptl_crystal_size_max 0.46
_exptl_crystal_size_mid 0.18
_exptl_crystal_size_min 0.13
_refine_diff_density_max 0.761
_refine_diff_density_min -0.600
_refine_diff_density_rms 0.101
_refine_ls_extinction_method none
_refine_ls_goodness_of_fit_ref 0.782
_refine_ls_hydrogen_treatment constr
_refine_ls_matrix_type full
_refine_ls_number_parameters 855
_refine_ls_number_reflns 15153
_refine_ls_number_restraints 0
_refine_ls_restrained_S_all 0.782
_refine_ls_R_factor_all 0.1140
_refine_ls_R_factor_gt 0.0604
_refine_ls_shift/su_max 0.001
_refine_ls_shift/su_mean 0.000
_refine_ls_structure_factor_coef Fsqd
_refine_ls_weighting_details 'w=1/[\s^2^(Fo^2^)+(0.0670P)^2^] where P=(Fo^2^+2Fc^2^)/3'
_refine_ls_weighting_scheme calc
_refine_ls_wR_factor_gt 0.1253
_refine_ls_wR_factor_ref 0.1419
_reflns_Friedel_coverage 0.000
_reflns_number_gt 8130
_reflns_number_total 15153
_reflns_threshold_expression 'I > 2\s(I)'
_cod_data_source_file c9cc08962d2.cif
_cod_data_source_block 19028
_cod_depositor_comments 'Adding full bibliography for 7125697.cif.'
_cod_database_code 7125697
_shelx_shelxl_version_number 2018/3
_shelx_space_group_comment
; 
The symmetry employed for this shelxl refinement is uniquely defined 
by the following loop, which should always be used as a source of 
symmetry information in preference to the above space-group names. 
They are only intended as comments. 
;

loop_
_space_group_symop_operation_xyz
'x, y, z'
'-x, -y, -z'

loop_
_atom_site_label
_atom_site_type_symbol
_atom_site_fract_x
_atom_site_fract_y
_atom_site_fract_z
_atom_site_U_iso_or_equiv
_atom_site_adp_type
_atom_site_occupancy
_atom_site_site_symmetry_order
_atom_site_calc_flag
_atom_site_refinement_flags_posn
_atom_site_refinement_flags_adp
_atom_site_refinement_flags_occupancy
_atom_site_disorder_assembly
_atom_site_disorder_group
Ga1 Ga 0.36773(5) 0.33618(3) 0.51901(3) 0.02359(15) Uani 1 1 d . . . . .
Cl1 Cl 0.36120(12) 0.40853(8) 0.41847(6) 0.0305(3) Uani 1 1 d . . . . .
Cl2 Cl 0.54990(11) 0.38048(8) 0.54048(6) 0.0279(3) Uani 1 1 d . . . . .
N1 N 0.4557(4) 0.2290(3) 0.5004(2) 0.0264(10) Uani 1 1 d . . . . .
N2 N 0.3679(4) 0.2534(3) 0.60996(19) 0.0263(10) Uani 1 1 d . . . . .
N3 N 0.2590(4) 0.4216(3) 0.55564(18) 0.0234(10) Uani 1 1 d . . . . .
N4 N 0.1899(4) 0.2975(3) 0.51197(19) 0.0264(10) Uani 1 1 d . . . . .
C1 C 0.5008(5) 0.2209(3) 0.4455(3) 0.0299(13) Uani 1 1 d . . . . .
H1 H 0.481310 0.263160 0.410037 0.036 Uiso 1 1 calc R U . . .
C2 C 0.5770(5) 0.1517(3) 0.4371(3) 0.0317(13) Uani 1 1 d . . . . .
C3 C 0.6067(5) 0.0902(3) 0.4893(3) 0.0332(14) Uani 1 1 d . . . . .
C4 C 0.5588(5) 0.0982(3) 0.5483(3) 0.0335(14) Uani 1 1 d . . . . .
C5 C 0.4834(5) 0.1688(3) 0.5520(2) 0.0277(13) Uani 1 1 d . . . . .
C6 C 0.4353(5) 0.1821(3) 0.6103(2) 0.0311(13) Uani 1 1 d . . . . .
C7 C 0.4616(5) 0.1231(3) 0.6656(3) 0.0376(15) Uani 1 1 d . . . . .
C8 C 0.5350(6) 0.0512(4) 0.6600(3) 0.0453(16) Uani 1 1 d . . . . .
H8 H 0.551750 0.010031 0.696554 0.054 Uiso 1 1 calc R U . . .
C9 C 0.5813(5) 0.0393(3) 0.6053(3) 0.0427(16) Uani 1 1 d . . . . .
H9 H 0.630485 -0.009606 0.604306 0.051 Uiso 1 1 calc R U . . .
C10 C 0.4115(6) 0.1403(4) 0.7229(3) 0.0383(15) Uani 1 1 d . . . . .
C11 C 0.3406(5) 0.2112(4) 0.7212(3) 0.0367(15) Uani 1 1 d . . . . .
C12 C 0.3219(5) 0.2659(3) 0.6635(3) 0.0332(14) Uani 1 1 d . . . . .
H12 H 0.272774 0.315243 0.663045 0.040 Uiso 1 1 calc R U . . .
C13 C 0.2966(5) 0.4826(3) 0.5778(2) 0.0255(12) Uani 1 1 d . . . . .
H13 H 0.382257 0.491194 0.574929 0.031 Uiso 1 1 calc R U . . .
C14 C 0.2176(5) 0.5351(3) 0.6052(2) 0.0276(13) Uani 1 1 d . . . . .
C15 C 0.0919(5) 0.5255(3) 0.6077(2) 0.0262(12) Uani 1 1 d . . . . .
C16 C 0.0492(5) 0.4613(3) 0.5823(2) 0.0267(13) Uani 1 1 d . . . . .
C17 C 0.1369(4) 0.4099(3) 0.5580(2) 0.0230(12) Uani 1 1 d . . . . .
C18 C 0.0981(5) 0.3449(3) 0.5333(2) 0.0231(12) Uani 1 1 d . . . . .
C19 C -0.0259(5) 0.3289(3) 0.5326(2) 0.0300(13) Uani 1 1 d . . . . .
C20 C -0.1132(5) 0.3826(3) 0.5569(2) 0.0289(13) Uani 1 1 d . . . . .
H20 H -0.198625 0.374407 0.556170 0.035 Uiso 1 1 calc R U . . .
C21 C -0.0780(5) 0.4451(3) 0.5811(2) 0.0338(14) Uani 1 1 d . . . . .
H21 H -0.139058 0.478581 0.597425 0.041 Uiso 1 1 calc R U . . .
C22 C -0.0570(5) 0.2627(3) 0.5091(3) 0.0333(14) Uani 1 1 d . . . . .
C23 C 0.0370(5) 0.2158(3) 0.4858(2) 0.0303(13) Uani 1 1 d . . . . .
C24 C 0.1581(5) 0.2358(3) 0.4888(2) 0.0326(14) Uani 1 1 d . . . . .
H24 H 0.221919 0.203267 0.473400 0.039 Uiso 1 1 calc R U . . .
C25 C 0.6230(5) 0.1498(4) 0.3725(3) 0.0487(17) Uani 1 1 d . . . . .
H25A H 0.588005 0.104059 0.359702 0.073 Uiso 1 1 calc R U . . .
H25B H 0.713084 0.142313 0.371332 0.073 Uiso 1 1 calc R U . . .
H25C H 0.597876 0.201859 0.344028 0.073 Uiso 1 1 calc R U . . .
C26 C 0.6920(5) 0.0166(4) 0.4825(3) 0.0501(17) Uani 1 1 d . . . . .
H26A H 0.704575 0.016174 0.438439 0.075 Uiso 1 1 calc R U . . .
H26B H 0.654814 -0.034352 0.504673 0.075 Uiso 1 1 calc R U . . .
H26C H 0.771435 0.020386 0.500187 0.075 Uiso 1 1 calc R U . . .
C27 C 0.4377(6) 0.0787(4) 0.7841(3) 0.060(2) Uani 1 1 d . . . . .
H27A H 0.388425 0.030713 0.787896 0.090 Uiso 1 1 calc R U . . .
H27B H 0.416011 0.104876 0.818871 0.090 Uiso 1 1 calc R U . . .
H27C H 0.525433 0.060998 0.784855 0.090 Uiso 1 1 calc R U . . .
C28 C 0.2819(6) 0.2348(4) 0.7785(3) 0.0537(18) Uani 1 1 d . . . . .
H28A H 0.246049 0.291470 0.767252 0.081 Uiso 1 1 calc R U . . .
H28B H 0.344482 0.231042 0.809350 0.081 Uiso 1 1 calc R U . . .
H28C H 0.216900 0.197392 0.795933 0.081 Uiso 1 1 calc R U . . .
C29 C 0.2747(5) 0.5987(3) 0.6314(3) 0.0396(15) Uani 1 1 d . . . . .
H29A H 0.363644 0.597297 0.621809 0.059 Uiso 1 1 calc R U . . .
H29B H 0.259602 0.586813 0.676529 0.059 Uiso 1 1 calc R U . . .
H29C H 0.237903 0.653472 0.612800 0.059 Uiso 1 1 calc R U . . .
C30 C 0.0013(5) 0.5789(3) 0.6364(3) 0.0377(15) Uani 1 1 d . . . . .
H30A H 0.043211 0.624914 0.644994 0.056 Uiso 1 1 calc R U . . .
H30B H -0.033767 0.546304 0.675315 0.056 Uiso 1 1 calc R U . . .
H30C H -0.064883 0.600393 0.607680 0.056 Uiso 1 1 calc R U . . .
C31 C -0.1884(5) 0.2394(4) 0.5098(3) 0.0541(19) Uani 1 1 d . . . . .
H31A H -0.243409 0.289309 0.502948 0.081 Uiso 1 1 calc R U . . .
H31B H -0.209616 0.203511 0.550171 0.081 Uiso 1 1 calc R U . . .
H31C H -0.197602 0.210223 0.476811 0.081 Uiso 1 1 calc R U . . .
C32 C 0.0139(5) 0.1446(4) 0.4577(3) 0.0433(16) Uani 1 1 d . . . . .
H32A H -0.031752 0.164778 0.419683 0.065 Uiso 1 1 calc R U . . .
H32B H -0.034378 0.104802 0.487458 0.065 Uiso 1 1 calc R U . . .
H32C H 0.092866 0.117782 0.447696 0.065 Uiso 1 1 calc R U . . .
Ga1A Ga 0.36808(5) 0.83576(3) 0.03597(3) 0.02252(15) Uani 1 1 d . . . . .
Cl1A Cl 0.55218(11) 0.88324(8) 0.05084(6) 0.0277(3) Uani 1 1 d . . . . .
Cl2A Cl 0.34794(12) 0.90105(8) -0.06560(6) 0.0299(3) Uani 1 1 d . . . . .
N1A N 0.2611(4) 0.9262(2) 0.06630(17) 0.0217(10) Uani 1 1 d . . . . .
N2A N 0.1905(4) 0.7883(2) 0.04212(18) 0.0235(10) Uani 1 1 d . . . . .
N3A N 0.4512(4) 0.7290(2) 0.01495(19) 0.0251(10) Uani 1 1 d . . . . .
N4A N 0.3852(4) 0.7546(3) 0.12709(19) 0.0237(10) Uani 1 1 d . . . . .
C1A C 0.3001(5) 0.9958(3) 0.0750(2) 0.0252(12) Uani 1 1 d . . . . .
H1A H 0.386293 1.002391 0.072964 0.030 Uiso 1 1 calc R U . . .
C2A C 0.2202(5) 1.0605(3) 0.0873(2) 0.0252(12) Uani 1 1 d . . . . .
C3A C 0.0929(5) 1.0511(3) 0.0912(2) 0.0236(12) Uani 1 1 d . . . . .
C4A C 0.0510(5) 0.9763(3) 0.0814(2) 0.0253(12) Uani 1 1 d . . . . .
C5A C 0.1373(4) 0.9168(3) 0.0689(2) 0.0217(12) Uani 1 1 d . . . . .
C6A C 0.1002(4) 0.8409(3) 0.0578(2) 0.0213(11) Uani 1 1 d . . . . .
C7A C -0.0249(5) 0.8233(3) 0.0627(2) 0.0243(12) Uani 1 1 d . . . . .
C8A C -0.1122(5) 0.8850(3) 0.0762(2) 0.0317(13) Uani 1 1 d . . . . .
H8A H -0.197416 0.875053 0.079301 0.038 Uiso 1 1 calc R U . . .
C9A C -0.0759(5) 0.9584(3) 0.0847(2) 0.0298(13) Uani 1 1 d . . . . .
H9A H -0.136751 0.998436 0.092967 0.036 Uiso 1 1 calc R U . . .
C10A C -0.0546(4) 0.7453(3) 0.0540(2) 0.0261(12) Uani 1 1 d . . . . .
C11A C 0.0378(5) 0.6917(3) 0.0397(2) 0.0262(12) Uani 1 1 d . . . . .
C12A C 0.1589(5) 0.7177(3) 0.0330(2) 0.0281(13) Uani 1 1 d . . . . .
H12A H 0.222224 0.681706 0.021161 0.034 Uiso 1 1 calc R U . . .
C13A C 0.4813(4) 0.7171(3) -0.0414(2) 0.0263(12) Uani 1 1 d . . . . .
H13A H 0.451497 0.757064 -0.076177 0.032 Uiso 1 1 calc R U . . .
C14A C 0.5536(5) 0.6501(3) -0.0528(2) 0.0278(13) Uani 1 1 d . . . . .
C15A C 0.5991(5) 0.5909(3) -0.0025(3) 0.0296(13) Uani 1 1 d . . . . .
C16A C 0.5655(5) 0.6009(3) 0.0587(3) 0.0270(13) Uani 1 1 d . . . . .
C17A C 0.4918(4) 0.6712(3) 0.0649(2) 0.0236(12) Uani 1 1 d . . . . .
C18A C 0.4557(4) 0.6845(3) 0.1252(2) 0.0261(12) Uani 1 1 d . . . . .
C19A C 0.4918(5) 0.6270(3) 0.1788(2) 0.0284(13) Uani 1 1 d . . . . .
C20A C 0.5655(5) 0.5564(3) 0.1713(3) 0.0344(14) Uani 1 1 d . . . . .
H20A H 0.590251 0.516457 0.207118 0.041 Uiso 1 1 calc R U . . .
C21A C 0.6012(5) 0.5446(3) 0.1148(3) 0.0352(14) Uani 1 1 d . . . . .
H21A H 0.652218 0.496975 0.112084 0.042 Uiso 1 1 calc R U . . .
C22A C 0.4499(5) 0.6415(3) 0.2371(3) 0.0315(13) Uani 1 1 d . . . . .
C23A C 0.3767(5) 0.7124(3) 0.2385(2) 0.0313(13) Uani 1 1 d . . . . .
C24A C 0.3477(5) 0.7672(3) 0.1818(2) 0.0271(12) Uani 1 1 d . . . . .
H24A H 0.298453 0.816009 0.183152 0.032 Uiso 1 1 calc R U . . .
C25A C 0.2755(5) 1.1357(3) 0.0976(3) 0.0385(15) Uani 1 1 d . . . . .
H25D H 0.364712 1.131857 0.089114 0.058 Uiso 1 1 calc R U . . .
H25E H 0.258739 1.139707 0.140775 0.058 Uiso 1 1 calc R U . . .
H25F H 0.239055 1.184790 0.069611 0.058 Uiso 1 1 calc R U . . .
C26A C 0.0045(5) 1.1180(3) 0.1067(3) 0.0354(14) Uani 1 1 d . . . . .
H26D H -0.071026 1.121178 0.083865 0.053 Uiso 1 1 calc R U . . .
H26E H 0.043028 1.171028 0.094826 0.053 Uiso 1 1 calc R U . . .
H26F H -0.015761 1.105278 0.151438 0.053 Uiso 1 1 calc R U . . .
C27A C -0.1862(5) 0.7190(3) 0.0622(3) 0.0382(15) Uani 1 1 d . . . . .
H27D H -0.243112 0.767639 0.059392 0.057 Uiso 1 1 calc R U . . .
H27E H -0.197766 0.681439 0.102950 0.057 Uiso 1 1 calc R U . . .
H27F H -0.202890 0.690805 0.029508 0.057 Uiso 1 1 calc R U . . .
C28A C 0.0152(5) 0.6073(3) 0.0309(3) 0.0374(15) Uani 1 1 d . . . . .
H28D H -0.039214 0.612487 -0.003851 0.056 Uiso 1 1 calc R U . . .
H28E H -0.023848 0.575135 0.068896 0.056 Uiso 1 1 calc R U . . .
H28F H 0.093783 0.579295 0.021899 0.056 Uiso 1 1 calc R U . . .
C29A C 0.5786(5) 0.6452(4) -0.1197(3) 0.0418(15) Uani 1 1 d . . . . .
H29D H 0.542534 0.694847 -0.147126 0.063 Uiso 1 1 calc R U . . .
H29E H 0.541691 0.596542 -0.126945 0.063 Uiso 1 1 calc R U . . .
H29F H 0.667771 0.641016 -0.128312 0.063 Uiso 1 1 calc R U . . .
C30A C 0.6828(5) 0.5196(3) -0.0124(3) 0.0389(15) Uani 1 1 d . . . . .
H30D H 0.674878 0.512380 -0.054719 0.058 Uiso 1 1 calc R U . . .
H30E H 0.659945 0.469444 0.017597 0.058 Uiso 1 1 calc R U . . .
H30F H 0.768202 0.530495 -0.006679 0.058 Uiso 1 1 calc R U . . .
C31A C 0.4827(6) 0.5808(4) 0.2965(3) 0.0491(17) Uani 1 1 d . . . . .
H31D H 0.452132 0.527028 0.296307 0.074 Uiso 1 1 calc R U . . .
H31E H 0.444900 0.600372 0.332040 0.074 Uiso 1 1 calc R U . . .
H31F H 0.572479 0.575425 0.299833 0.074 Uiso 1 1 calc R U . . .
C32A C 0.3253(5) 0.7327(4) 0.2985(2) 0.0419(15) Uani 1 1 d . . . . .
H32D H 0.285168 0.788230 0.289638 0.063 Uiso 1 1 calc R U . . .
H32E H 0.392592 0.730268 0.326740 0.063 Uiso 1 1 calc R U . . .
H32F H 0.265043 0.692717 0.318087 0.063 Uiso 1 1 calc R U . . .
Ga2A Ga 0.91083(6) 0.35274(4) 0.17935(3) 0.0433(2) Uani 1 1 d . . . . .
Cl3A Cl 0.88377(15) 0.47698(10) 0.19401(8) 0.0556(5) Uani 1 1 d . . . . .
Cl4A Cl 0.77381(16) 0.33472(11) 0.11625(8) 0.0611(5) Uani 1 1 d . . . . .
Cl5A Cl 0.89568(17) 0.26697(11) 0.26872(8) 0.0606(5) Uani 1 1 d . . . . .
Cl6A Cl 1.09041(15) 0.33429(12) 0.13576(8) 0.0637(5) Uani 1 1 d . . . . .
Ga2B Ga 0.9899(2) 0.07944(13) 0.69808(10) 0.0547(5) Uani 0.777(3) 1 d . . P A 1
Cl3B Cl 0.9567(4) 0.0373(2) 0.61557(13) 0.1144(15) Uani 0.777(3) 1 d . . P A 1
Cl4B Cl 1.1491(3) 0.0127(2) 0.7435(2) 0.1342(17) Uani 0.777(3) 1 d . . P A 1
Cl5B Cl 1.0194(7) 0.2094(3) 0.6752(4) 0.0707(18) Uani 0.777(3) 1 d . . P A 1
Cl6B Cl 0.8290(2) 0.05701(14) 0.76018(10) 0.0578(7) Uani 0.777(3) 1 d . . P A 1
Ga2' Ga 1.0125(6) 0.1086(4) 0.6791(3) 0.0437(14) Uani 0.223(3) 1 d . . P A 2
Cl3' Cl 1.1742(8) 0.0697(6) 0.6345(5) 0.089(4) Uani 0.223(3) 1 d . . P A 2
Cl4' Cl 0.8568(9) 0.0852(6) 0.6308(5) 0.084(4) Uani 0.223(3) 1 d . . P A 2
Cl5' Cl 0.9931(18) 0.0454(7) 0.7741(4) 0.150(8) Uani 0.223(3) 1 d . . P A 2
Cl6' Cl 1.0201(17) 0.2374(11) 0.6793(12) 0.041(3) Uani 0.223(3) 1 d . . P A 2

loop_
_atom_site_aniso_label
_atom_site_aniso_U_11
_atom_site_aniso_U_22
_atom_site_aniso_U_33
_atom_site_aniso_U_23
_atom_site_aniso_U_13
_atom_site_aniso_U_12
Ga1 0.0165(3) 0.0267(3) 0.0270(3) -0.0045(3) -0.0012(2) -0.0025(3)
Cl1 0.0272(8) 0.0331(8) 0.0281(8) -0.0019(6) 0.0006(6) 0.0021(6)
Cl2 0.0168(7) 0.0317(8) 0.0344(8) -0.0054(6) -0.0004(6) -0.0043(6)
N1 0.018(2) 0.028(3) 0.034(3) -0.008(2) -0.002(2) -0.003(2)
N2 0.023(3) 0.023(3) 0.031(3) -0.001(2) -0.002(2) -0.008(2)
N3 0.019(2) 0.031(3) 0.018(2) -0.002(2) 0.0013(18) -0.001(2)
N4 0.021(2) 0.031(3) 0.027(3) -0.006(2) -0.006(2) -0.003(2)
C1 0.018(3) 0.031(3) 0.043(4) -0.011(3) -0.008(3) -0.005(2)
C2 0.023(3) 0.034(3) 0.043(4) -0.018(3) 0.000(3) -0.009(3)
C3 0.020(3) 0.027(3) 0.059(4) -0.018(3) -0.009(3) -0.005(2)
C4 0.026(3) 0.032(3) 0.043(4) -0.006(3) -0.004(3) -0.010(3)
C5 0.018(3) 0.026(3) 0.037(3) -0.002(3) -0.009(2) -0.005(2)
C6 0.025(3) 0.037(4) 0.032(3) -0.006(3) -0.003(3) -0.014(3)
C7 0.033(3) 0.031(3) 0.045(4) 0.007(3) -0.011(3) -0.013(3)
C8 0.051(4) 0.036(4) 0.041(4) 0.010(3) -0.011(3) -0.005(3)
C9 0.040(4) 0.025(3) 0.060(5) 0.000(3) -0.017(3) 0.003(3)
C10 0.045(4) 0.044(4) 0.025(3) 0.003(3) -0.005(3) -0.025(3)
C11 0.030(3) 0.047(4) 0.033(4) -0.006(3) 0.005(3) -0.017(3)
C12 0.019(3) 0.042(4) 0.039(4) -0.008(3) -0.003(3) -0.006(3)
C13 0.022(3) 0.027(3) 0.028(3) -0.006(2) 0.002(2) -0.005(2)
C14 0.028(3) 0.027(3) 0.027(3) -0.003(2) -0.001(2) -0.002(2)
C15 0.026(3) 0.028(3) 0.020(3) 0.003(2) 0.001(2) 0.000(2)
C16 0.022(3) 0.029(3) 0.025(3) 0.003(2) 0.002(2) -0.001(2)
C17 0.020(3) 0.026(3) 0.021(3) -0.001(2) -0.003(2) -0.002(2)
C18 0.020(3) 0.024(3) 0.022(3) -0.002(2) 0.002(2) 0.000(2)
C19 0.026(3) 0.035(3) 0.028(3) -0.001(3) -0.005(2) -0.009(3)
C20 0.014(3) 0.037(3) 0.037(3) -0.010(3) -0.003(2) -0.001(2)
C21 0.017(3) 0.044(4) 0.039(4) -0.009(3) 0.002(3) 0.007(3)
C22 0.022(3) 0.034(3) 0.040(4) 0.001(3) -0.004(3) -0.006(3)
C23 0.024(3) 0.030(3) 0.034(3) 0.000(3) 0.000(2) -0.012(3)
C24 0.026(3) 0.038(4) 0.036(3) -0.014(3) 0.001(3) -0.001(3)
C25 0.040(4) 0.046(4) 0.065(5) -0.022(3) 0.003(3) -0.004(3)
C26 0.040(4) 0.040(4) 0.071(5) -0.014(3) -0.008(3) 0.002(3)
C27 0.082(5) 0.050(4) 0.040(4) 0.010(3) -0.010(4) -0.016(4)
C28 0.056(4) 0.068(5) 0.032(4) 0.003(3) 0.005(3) -0.020(4)
C29 0.033(3) 0.039(4) 0.053(4) -0.021(3) -0.001(3) -0.006(3)
C30 0.028(3) 0.044(4) 0.044(4) -0.015(3) 0.005(3) -0.004(3)
C31 0.025(4) 0.058(4) 0.086(5) -0.028(4) -0.002(3) -0.016(3)
C32 0.024(3) 0.049(4) 0.063(4) -0.023(3) -0.011(3) -0.004(3)
Ga1A 0.0145(3) 0.0247(3) 0.0283(3) -0.0064(3) -0.0009(2) 0.0011(2)
Cl1A 0.0164(7) 0.0320(8) 0.0349(8) -0.0074(6) -0.0013(6) -0.0024(6)
Cl2A 0.0265(7) 0.0331(8) 0.0282(7) -0.0049(6) -0.0028(6) 0.0054(6)
N1A 0.018(2) 0.027(3) 0.021(2) -0.0048(19) -0.0010(18) -0.0044(19)
N2A 0.014(2) 0.025(2) 0.032(3) -0.007(2) -0.0013(19) 0.0005(19)
N3A 0.017(2) 0.027(3) 0.032(3) -0.008(2) -0.003(2) -0.0030(19)
N4A 0.016(2) 0.030(3) 0.024(2) -0.004(2) -0.0029(19) -0.0004(19)
C1A 0.019(3) 0.028(3) 0.028(3) -0.005(2) 0.000(2) -0.004(2)
C2A 0.026(3) 0.025(3) 0.024(3) -0.004(2) 0.003(2) -0.005(2)
C3A 0.023(3) 0.026(3) 0.019(3) -0.002(2) 0.002(2) 0.006(2)
C4A 0.020(3) 0.025(3) 0.029(3) -0.003(2) -0.002(2) 0.001(2)
C5A 0.020(3) 0.023(3) 0.022(3) -0.005(2) 0.000(2) 0.002(2)
C6A 0.016(3) 0.026(3) 0.021(3) -0.004(2) -0.001(2) 0.001(2)
C7A 0.020(3) 0.026(3) 0.026(3) -0.006(2) -0.003(2) 0.005(2)
C8A 0.016(3) 0.037(4) 0.040(4) -0.004(3) 0.000(2) -0.005(3)
C9A 0.019(3) 0.034(3) 0.035(3) -0.008(3) 0.003(2) 0.006(3)
C10A 0.015(3) 0.031(3) 0.032(3) -0.004(3) -0.004(2) -0.006(2)
C11A 0.022(3) 0.026(3) 0.030(3) -0.005(2) -0.002(2) -0.002(2)
C12A 0.021(3) 0.033(3) 0.032(3) -0.012(3) -0.003(2) 0.006(2)
C13A 0.020(3) 0.032(3) 0.029(3) -0.007(3) 0.000(2) -0.009(2)
C14A 0.019(3) 0.028(3) 0.039(3) -0.014(3) 0.000(2) -0.005(2)
C15A 0.016(3) 0.029(3) 0.047(4) -0.014(3) -0.002(3) -0.004(2)
C16A 0.017(3) 0.025(3) 0.041(3) -0.010(3) -0.004(2) -0.007(2)
C17A 0.015(3) 0.028(3) 0.027(3) -0.002(2) -0.005(2) -0.005(2)
C18A 0.012(3) 0.025(3) 0.039(3) -0.002(3) -0.002(2) -0.003(2)
C19A 0.020(3) 0.028(3) 0.037(3) -0.002(3) -0.007(2) -0.009(2)
C20A 0.027(3) 0.033(3) 0.040(4) -0.002(3) -0.011(3) 0.002(3)
C21A 0.027(3) 0.025(3) 0.052(4) -0.003(3) -0.009(3) -0.002(3)
C22A 0.029(3) 0.030(3) 0.035(3) -0.005(3) -0.006(3) -0.008(3)
C23A 0.023(3) 0.042(4) 0.029(3) -0.006(3) -0.001(2) -0.016(3)
C24A 0.021(3) 0.029(3) 0.032(3) -0.008(3) -0.001(2) -0.004(2)
C25A 0.035(4) 0.030(3) 0.053(4) -0.015(3) 0.001(3) -0.002(3)
C26A 0.030(3) 0.028(3) 0.050(4) -0.013(3) 0.000(3) 0.001(3)
C27A 0.023(3) 0.039(4) 0.054(4) -0.012(3) -0.006(3) -0.004(3)
C28A 0.024(3) 0.039(4) 0.054(4) -0.019(3) 0.000(3) -0.006(3)
C29A 0.039(4) 0.043(4) 0.043(4) -0.013(3) 0.003(3) 0.002(3)
C30A 0.035(4) 0.031(3) 0.052(4) -0.015(3) -0.002(3) 0.008(3)
C31A 0.059(5) 0.050(4) 0.036(4) -0.001(3) -0.010(3) -0.004(3)
C32A 0.035(4) 0.053(4) 0.038(4) -0.009(3) -0.002(3) -0.009(3)
Ga2A 0.0349(4) 0.0463(4) 0.0492(5) -0.0119(4) -0.0086(3) 0.0025(3)
Cl3A 0.0528(11) 0.0427(10) 0.0720(12) -0.0131(9) -0.0128(9) 0.0003(8)
Cl4A 0.0500(11) 0.0695(12) 0.0716(12) -0.0307(10) -0.0269(9) 0.0106(9)
Cl5A 0.0698(13) 0.0526(11) 0.0569(11) -0.0066(9) -0.0053(9) -0.0034(9)
Cl6A 0.0374(10) 0.0838(14) 0.0685(12) -0.0181(10) 0.0012(9) 0.0061(9)
Ga2B 0.0505(9) 0.0558(12) 0.0531(12) -0.0024(8) 0.0016(8) -0.0076(8)
Cl3B 0.194(4) 0.098(3) 0.0592(19) -0.0327(17) 0.031(2) -0.036(3)
Cl4B 0.057(2) 0.106(3) 0.201(4) 0.049(3) -0.021(2) -0.0016(18)
Cl5B 0.074(2) 0.059(4) 0.072(3) 0.007(3) -0.0129(18) -0.024(3)
Cl6B 0.0655(17) 0.0567(15) 0.0455(14) -0.0016(11) 0.0090(11) -0.0056(12)
Ga2' 0.033(3) 0.060(4) 0.032(3) 0.002(2) -0.005(2) -0.001(2)
Cl3' 0.042(5) 0.108(8) 0.143(10) -0.084(7) 0.011(5) 0.002(5)
Cl4' 0.059(6) 0.083(7) 0.110(8) -0.009(6) -0.032(6) -0.017(5)
Cl5' 0.33(3) 0.080(8) 0.030(5) 0.014(5) -0.017(8) -0.063(11)
Cl6' 0.024(5) 0.042(9) 0.053(6) -0.002(7) -0.008(4) -0.006(5)

loop_
_atom_type_symbol
_atom_type_description
_atom_type_scat_dispersion_real
_atom_type_scat_dispersion_imag
_atom_type_scat_source
C C 0.0033 0.0016 'International Tables Vol C Tables 4.2.6.8 and 6.1.1.4'
H H 0.0000 0.0000 'International Tables Vol C Tables 4.2.6.8 and 6.1.1.4'
Cl Cl 0.1484 0.1585 'International Tables Vol C Tables 4.2.6.8 and 6.1.1.4'
Ga Ga 0.2307 1.6083 'International Tables Vol C Tables 4.2.6.8 and 6.1.1.4'
N N 0.0061 0.0033 'International Tables Vol C Tables 4.2.6.8 and 6.1.1.4'

loop_
_geom_angle_atom_site_label_1
_geom_angle_atom_site_label_2
_geom_angle_atom_site_label_3
_geom_angle
N3 Ga1 N1 165.47(16)
N3 Ga1 N4 78.67(16)
N1 Ga1 N4 93.58(16)
N3 Ga1 N2 89.46(16)
N1 Ga1 N2 77.68(17)
N4 Ga1 N2 86.22(15)
N3 Ga1 Cl2 95.12(12)
N1 Ga1 Cl2 91.25(12)
N4 Ga1 Cl2 171.67(12)
N2 Ga1 Cl2 88.19(11)
N3 Ga1 Cl1 95.68(11)
N1 Ga1 Cl1 96.49(13)
N4 Ga1 Cl1 89.20(12)
N2 Ga1 Cl1 172.32(12)
Cl2 Ga1 Cl1 96.99(5)
C1 N1 C5 119.3(5)
C1 N1 Ga1 125.2(4)
C5 N1 Ga1 114.7(3)
C12 N2 C6 117.9(5)
C12 N2 Ga1 129.3(4)
C6 N2 Ga1 112.5(3)
C13 N3 C17 118.7(4)
C13 N3 Ga1 127.3(3)
C17 N3 Ga1 114.0(3)
C24 N4 C18 118.0(4)
C24 N4 Ga1 128.5(4)
C18 N4 Ga1 113.5(3)
N1 C1 C2 122.8(5)
N1 C1 H1 118.6
C2 C1 H1 118.6
C3 C2 C1 118.5(5)
C3 C2 C25 123.7(5)
C1 C2 C25 117.8(5)
C2 C3 C4 119.1(5)
C2 C3 C26 120.1(5)
C4 C3 C26 120.7(5)
C5 C4 C9 117.0(5)
C5 C4 C3 118.3(5)
C9 C4 C3 124.7(5)
N1 C5 C4 121.9(5)
N1 C5 C6 116.9(5)
C4 C5 C6 121.2(5)
N2 C6 C5 117.4(5)
N2 C6 C7 122.7(5)
C5 C6 C7 119.9(5)
C10 C7 C6 117.3(5)
C10 C7 C8 125.3(5)
C6 C7 C8 117.4(6)
C9 C8 C7 122.6(6)
C9 C8 H8 118.7
C7 C8 H8 118.7
C8 C9 C4 121.9(6)
C8 C9 H9 119.1
C4 C9 H9 119.1
C7 C10 C11 119.0(5)
C7 C10 C27 119.5(6)
C11 C10 C27 121.5(5)
C10 C11 C12 118.7(5)
C10 C11 C28 123.4(5)
C12 C11 C28 117.8(6)
N2 C12 C11 124.4(5)
N2 C12 H12 117.8
C11 C12 H12 117.8
N3 C13 C14 124.0(5)
N3 C13 H13 118.0
C14 C13 H13 118.0
C15 C14 C13 118.9(5)
C15 C14 C29 123.3(5)
C13 C14 C29 117.8(5)
C14 C15 C16 117.9(5)
C14 C15 C30 122.2(5)
C16 C15 C30 119.9(5)
C21 C16 C15 123.8(5)
C21 C16 C17 117.6(5)
C15 C16 C17 118.6(5)
N3 C17 C18 117.9(5)
N3 C17 C16 121.9(5)
C18 C17 C16 120.2(5)
N4 C18 C19 122.0(5)
N4 C18 C17 115.8(4)
C19 C18 C17 122.1(5)
C22 C19 C18 119.0(5)
C22 C19 C20 124.4(5)
C18 C19 C20 116.6(5)
C21 C20 C19 122.2(5)
C21 C20 H20 118.9
C19 C20 H20 118.9
C20 C21 C16 121.3(5)
C20 C21 H21 119.3
C16 C21 H21 119.3
C23 C22 C19 118.8(5)
C23 C22 C31 119.4(5)
C19 C22 C31 121.8(5)
C22 C23 C24 118.3(5)
C22 C23 C32 123.3(5)
C24 C23 C32 118.4(5)
N4 C24 C23 123.9(5)
N4 C24 H24 118.0
C23 C24 H24 118.0
C2 C25 H25A 109.5
C2 C25 H25B 109.5
H25A C25 H25B 109.5
C2 C25 H25C 109.5
H25A C25 H25C 109.5
H25B C25 H25C 109.5
C3 C26 H26A 109.5
C3 C26 H26B 109.5
H26A C26 H26B 109.5
C3 C26 H26C 109.5
H26A C26 H26C 109.5
H26B C26 H26C 109.5
C10 C27 H27A 109.5
C10 C27 H27B 109.5
H27A C27 H27B 109.5
C10 C27 H27C 109.5
H27A C27 H27C 109.5
H27B C27 H27C 109.5
C11 C28 H28A 109.5
C11 C28 H28B 109.5
H28A C28 H28B 109.5
C11 C28 H28C 109.5
H28A C28 H28C 109.5
H28B C28 H28C 109.5
C14 C29 H29A 109.5
C14 C29 H29B 109.5
H29A C29 H29B 109.5
C14 C29 H29C 109.5
H29A C29 H29C 109.5
H29B C29 H29C 109.5
C15 C30 H30A 109.5
C15 C30 H30B 109.5
H30A C30 H30B 109.5
C15 C30 H30C 109.5
H30A C30 H30C 109.5
H30B C30 H30C 109.5
C22 C31 H31A 109.5
C22 C31 H31B 109.5
H31A C31 H31B 109.5
C22 C31 H31C 109.5
H31A C31 H31C 109.5
H31B C31 H31C 109.5
C23 C32 H32A 109.5
C23 C32 H32B 109.5
H32A C32 H32B 109.5
C23 C32 H32C 109.5
H32A C32 H32C 109.5
H32B C32 H32C 109.5
N1A Ga1A N3A 168.84(16)
N1A Ga1A N2A 78.74(15)
N3A Ga1A N2A 91.63(15)
N1A Ga1A N4A 95.32(15)
N3A Ga1A N4A 77.79(16)
N2A Ga1A N4A 83.27(15)
N1A Ga1A Cl1A 95.90(12)
N3A Ga1A Cl1A 92.50(11)
N2A Ga1A Cl1A 168.21(11)
N4A Ga1A Cl1A 86.82(11)
N1A Ga1A Cl2A 92.40(11)
N3A Ga1A Cl2A 93.64(12)
N2A Ga1A Cl2A 92.39(11)
N4A Ga1A Cl2A 170.23(12)
Cl1A Ga1A Cl2A 98.36(5)
C5A N1A C1A 118.4(4)
C5A N1A Ga1A 115.1(3)
C1A N1A Ga1A 125.9(3)
C12A N2A C6A 118.1(4)
C12A N2A Ga1A 129.3(3)
C6A N2A Ga1A 112.6(3)
C13A N3A C17A 118.2(4)
C13A N3A Ga1A 126.5(4)
C17A N3A Ga1A 114.7(3)
C24A N4A C18A 118.2(4)
C24A N4A Ga1A 129.4(4)
C18A N4A Ga1A 112.1(3)
N1A C1A C2A 123.3(5)
N1A C1A H1A 118.4
C2A C1A H1A 118.4
C1A C2A C3A 118.9(5)
C1A C2A C25A 118.4(5)
C3A C2A C25A 122.7(5)
C4A C3A C2A 117.8(4)
C4A C3A C26A 121.9(5)
C2A C3A C26A 120.4(5)
C3A C4A C5A 118.7(5)
C3A C4A C9A 123.6(5)
C5A C4A C9A 117.7(5)
N1A C5A C4A 122.9(5)
N1A C5A C6A 116.0(4)
C4A C5A C6A 121.1(5)
N2A C6A C7A 122.4(4)
N2A C6A C5A 117.1(4)
C7A C6A C5A 120.5(4)
C10A C7A C6A 117.5(4)
C10A C7A C8A 125.0(5)
C6A C7A C8A 117.4(5)
C9A C8A C7A 121.5(5)
C9A C8A H8A 119.3
C7A C8A H8A 119.3
C8A C9A C4A 121.7(5)
C8A C9A H9A 119.1
C4A C9A H9A 119.1
C7A C10A C11A 119.6(5)
C7A C10A C27A 121.2(5)
C11A C10A C27A 119.2(5)
C10A C11A C12A 117.8(5)
C10A C11A C28A 123.2(5)
C12A C11A C28A 119.1(5)
N2A C12A C11A 124.5(5)
N2A C12A H12A 117.7
C11A C12A H12A 117.7
N3A C13A C14A 124.1(5)
N3A C13A H13A 117.9
C14A C13A H13A 117.9
C13A C14A C15A 119.0(5)
C13A C14A C29A 117.7(5)
C15A C14A C29A 123.4(5)
C14A C15A C16A 118.1(5)
C14A C15A C30A 121.0(5)
C16A C15A C30A 120.9(5)
C17A C16A C15A 118.2(5)
C17A C16A C21A 116.9(5)
C15A C16A C21A 124.9(5)
N3A C17A C16A 122.4(5)
N3A C17A C18A 117.0(5)
C16A C17A C18A 120.6(5)
N4A C18A C19A 122.7(5)
N4A C18A C17A 116.9(4)
C19A C18A C17A 120.4(5)
C18A C19A C20A 117.9(5)
C18A C19A C22A 118.2(5)
C20A C19A C22A 123.9(5)
C21A C20A C19A 121.8(5)
C21A C20A H20A 119.1
C19A C20A H20A 119.1
C20A C21A C16A 122.4(5)
C20A C21A H21A 118.8
C16A C21A H21A 118.8
C23A C22A C19A 118.6(5)
C23A C22A C31A 120.6(5)
C19A C22A C31A 120.8(5)
C22A C23A C32A 122.6(5)
C22A C23A C24A 118.7(5)
C32A C23A C24A 118.7(5)
N4A C24A C23A 123.6(5)
N4A C24A H24A 118.2
C23A C24A H24A 118.2
C2A C25A H25D 109.5
C2A C25A H25E 109.5
H25D C25A H25E 109.5
C2A C25A H25F 109.5
H25D C25A H25F 109.5
H25E C25A H25F 109.5
C3A C26A H26D 109.5
C3A C26A H26E 109.5
H26D C26A H26E 109.5
C3A C26A H26F 109.5
H26D C26A H26F 109.5
H26E C26A H26F 109.5
C10A C27A H27D 109.5
C10A C27A H27E 109.5
H27D C27A H27E 109.5
C10A C27A H27F 109.5
H27D C27A H27F 109.5
H27E C27A H27F 109.5
C11A C28A H28D 109.5
C11A C28A H28E 109.5
H28D C28A H28E 109.5
C11A C28A H28F 109.5
H28D C28A H28F 109.5
H28E C28A H28F 109.5
C14A C29A H29D 109.5
C14A C29A H29E 109.5
H29D C29A H29E 109.5
C14A C29A H29F 109.5
H29D C29A H29F 109.5
H29E C29A H29F 109.5
C15A C30A H30D 109.5
C15A C30A H30E 109.5
H30D C30A H30E 109.5
C15A C30A H30F 109.5
H30D C30A H30F 109.5
H30E C30A H30F 109.5
C22A C31A H31D 109.5
C22A C31A H31E 109.5
H31D C31A H31E 109.5
C22A C31A H31F 109.5
H31D C31A H31F 109.5
H31E C31A H31F 109.5
C23A C32A H32D 109.5
C23A C32A H32E 109.5
H32D C32A H32E 109.5
C23A C32A H32F 109.5
H32D C32A H32F 109.5
H32E C32A H32F 109.5
Cl6A Ga2A Cl5A 109.70(7)
Cl6A Ga2A Cl3A 110.91(8)
Cl5A Ga2A Cl3A 108.27(7)
Cl6A Ga2A Cl4A 107.09(8)
Cl5A Ga2A Cl4A 111.89(8)
Cl3A Ga2A Cl4A 109.00(7)
Cl3B Ga2B Cl6B 107.94(16)
Cl3B Ga2B Cl5B 110.7(3)
Cl6B Ga2B Cl5B 109.2(2)
Cl3B Ga2B Cl4B 110.3(2)
Cl6B Ga2B Cl4B 109.40(16)
Cl5B Ga2B Cl4B 109.3(2)
Cl5' Ga2' Cl4' 108.5(6)
Cl5' Ga2' Cl6' 105.9(8)
Cl4' Ga2' Cl6' 112.4(6)
Cl5' Ga2' Cl3' 112.8(7)
Cl4' Ga2' Cl3' 108.0(5)
Cl6' Ga2' Cl3' 109.2(7)

loop_
_geom_bond_atom_site_label_1
_geom_bond_atom_site_label_2
_geom_bond_distance
Ga1 N3 2.072(4)
Ga1 N1 2.088(4)
Ga1 N4 2.107(4)
Ga1 N2 2.164(4)
Ga1 Cl2 2.2738(14)
Ga1 Cl1 2.2766(15)
N1 C1 1.318(6)
N1 C5 1.368(6)
N2 C12 1.317(6)
N2 C6 1.353(6)
N3 C13 1.325(6)
N3 C17 1.353(6)
N4 C24 1.325(6)
N4 C18 1.365(6)
C1 C2 1.417(7)
C1 H1 0.9500
C2 C3 1.393(7)
C2 C25 1.497(7)
C3 C4 1.412(8)
C3 C26 1.520(7)
C4 C5 1.406(7)
C4 C9 1.431(7)
C5 C6 1.427(7)
C6 C7 1.412(7)
C7 C10 1.435(8)
C7 C8 1.422(8)
C8 C9 1.339(8)
C8 H8 0.9500
C9 H9 0.9500
C10 C11 1.363(8)
C10 C27 1.528(7)
C11 C12 1.405(7)
C11 C28 1.510(8)
C12 H12 0.9500
C13 C14 1.401(7)
C13 H13 0.9500
C14 C15 1.384(7)
C14 C29 1.505(7)
C15 C16 1.435(7)
C15 C30 1.499(7)
C16 C21 1.432(7)
C16 C17 1.408(7)
C17 C18 1.420(7)
C18 C19 1.395(7)
C19 C22 1.395(7)
C19 C20 1.431(7)
C20 C21 1.363(7)
C20 H20 0.9500
C21 H21 0.9500
C22 C23 1.395(7)
C22 C31 1.506(7)
C23 C24 1.391(7)
C23 C32 1.504(7)
C24 H24 0.9500
C25 H25A 0.9800
C25 H25B 0.9800
C25 H25C 0.9800
C26 H26A 0.9800
C26 H26B 0.9800
C26 H26C 0.9800
C27 H27A 0.9800
C27 H27B 0.9800
C27 H27C 0.9800
C28 H28A 0.9800
C28 H28B 0.9800
C28 H28C 0.9800
C29 H29A 0.9800
C29 H29B 0.9800
C29 H29C 0.9800
C30 H30A 0.9800
C30 H30B 0.9800
C30 H30C 0.9800
C31 H31A 0.9800
C31 H31B 0.9800
C31 H31C 0.9800
C32 H32A 0.9800
C32 H32B 0.9800
C32 H32C 0.9800
Ga1A N1A 2.057(4)
Ga1A N3A 2.082(4)
Ga1A N2A 2.124(4)
Ga1A N4A 2.165(4)
Ga1A Cl1A 2.2720(14)
Ga1A Cl2A 2.2761(15)
N1A C5A 1.363(6)
N1A C1A 1.323(6)
N2A C12A 1.313(6)
N2A C6A 1.358(6)
N3A C13A 1.329(6)
N3A C17A 1.362(6)
N4A C24A 1.316(6)
N4A C18A 1.362(6)
C1A C2A 1.407(7)
C1A H1A 0.9500
C2A C3A 1.401(7)
C2A C25A 1.498(7)
C3A C4A 1.424(7)
C3A C26A 1.513(6)
C4A C5A 1.386(6)
C4A C9A 1.427(7)
C5A C6A 1.435(7)
C6A C7A 1.405(7)
C7A C10A 1.421(7)
C7A C8A 1.426(7)
C8A C9A 1.370(7)
C8A H8A 0.9500
C9A H9A 0.9500
C10A C11A 1.374(7)
C10A C27A 1.517(7)
C11A C12A 1.405(7)
C11A C28A 1.506(7)
C12A H12A 0.9500
C13A C14A 1.387(7)
C13A H13A 0.9500
C14A C15A 1.395(7)
C14A C29A 1.511(7)
C15A C16A 1.429(7)
C15A C30A 1.499(7)
C16A C17A 1.405(7)
C16A C21A 1.429(7)
C17A C18A 1.432(7)
C18A C19A 1.399(7)
C19A C20A 1.418(7)
C19A C22A 1.413(7)
C20A C21A 1.342(7)
C20A H20A 0.9500
C21A H21A 0.9500
C22A C23A 1.388(7)
C22A C31A 1.507(7)
C23A C32A 1.515(7)
C23A C24A 1.409(7)
C24A H24A 0.9500
C25A H25D 0.9800
C25A H25E 0.9800
C25A H25F 0.9800
C26A H26D 0.9800
C26A H26E 0.9800
C26A H26F 0.9800
C27A H27D 0.9800
C27A H27E 0.9800
C27A H27F 0.9800
C28A H28D 0.9800
C28A H28E 0.9800
C28A H28F 0.9800
C29A H29D 0.9800
C29A H29E 0.9800
C29A H29F 0.9800
C30A H30D 0.9800
C30A H30E 0.9800
C30A H30F 0.9800
C31A H31D 0.9800
C31A H31E 0.9800
C31A H31F 0.9800
C32A H32D 0.9800
C32A H32E 0.9800
C32A H32F 0.9800
Ga2A Cl6A 2.1673(18)
Ga2A Cl5A 2.1642(19)
Ga2A Cl3A 2.1723(18)
Ga2A Cl4A 2.1783(18)
Ga2B Cl3B 2.159(4)
Ga2B Cl6B 2.166(3)
Ga2B Cl5B 2.156(6)
Ga2B Cl4B 2.159(4)
Ga2' Cl5' 2.130(11)
Ga2' Cl4' 2.155(11)
Ga2' Cl6' 2.162(18)
Ga2' Cl3' 2.108(10)

loop_
_geom_torsion_atom_site_label_1
_geom_torsion_atom_site_label_2
_geom_torsion_atom_site_label_3
_geom_torsion_atom_site_label_4
_geom_torsion
C5 N1 C1 C2 0.3(7)
Ga1 N1 C1 C2 169.4(4)
N1 C1 C2 C3 -0.8(8)
N1 C1 C2 C25 -179.7(5)
C1 C2 C3 C4 0.8(7)
C25 C2 C3 C4 179.7(5)
C1 C2 C3 C26 -177.8(5)
C25 C2 C3 C26 1.1(8)
C2 C3 C4 C5 -0.5(7)
C26 C3 C4 C5 178.1(5)
C2 C3 C4 C9 179.5(5)
C26 C3 C4 C9 -1.9(8)
C1 N1 C5 C4 0.1(7)
Ga1 N1 C5 C4 -170.1(4)
C1 N1 C5 C6 178.1(4)
Ga1 N1 C5 C6 7.9(6)
C9 C4 C5 N1 -179.9(5)
C3 C4 C5 N1 0.0(7)
C9 C4 C5 C6 2.2(7)
C3 C4 C5 C6 -177.9(5)
C12 N2 C6 C5 179.3(5)
Ga1 N2 C6 C5 -6.3(6)
C12 N2 C6 C7 -2.5(7)
Ga1 N2 C6 C7 171.9(4)
N1 C5 C6 N2 -0.8(7)
C4 C5 C6 N2 177.2(5)
N1 C5 C6 C7 -179.1(4)
C4 C5 C6 C7 -1.1(8)
N2 C6 C7 C10 1.4(8)
C5 C6 C7 C10 179.5(5)
N2 C6 C7 C8 -179.1(5)
C5 C6 C7 C8 -0.9(8)
C10 C7 C8 C9 -178.6(6)
C6 C7 C8 C9 1.8(9)
C7 C8 C9 C4 -0.7(9)
C5 C4 C9 C8 -1.3(8)
C3 C4 C9 C8 178.8(6)
C6 C7 C10 C11 0.8(8)
C8 C7 C10 C11 -178.8(5)
C6 C7 C10 C27 -179.7(5)
C8 C7 C10 C27 0.7(9)
C7 C10 C11 C12 -1.6(8)
C27 C10 C11 C12 178.9(5)
C7 C10 C11 C28 179.1(5)
C27 C10 C11 C28 -0.4(9)
C6 N2 C12 C11 1.7(8)
Ga1 N2 C12 C11 -171.7(4)
C10 C11 C12 N2 0.4(8)
C28 C11 C12 N2 179.7(5)
C17 N3 C13 C14 1.6(7)
Ga1 N3 C13 C14 -176.1(4)
N3 C13 C14 C15 -2.5(8)
N3 C13 C14 C29 176.8(5)
C13 C14 C15 C16 0.5(7)
C29 C14 C15 C16 -178.7(5)
C13 C14 C15 C30 179.8(5)
C29 C14 C15 C30 0.6(8)
C14 C15 C16 C21 -179.3(5)
C30 C15 C16 C21 1.4(8)
C14 C15 C16 C17 2.0(7)
C30 C15 C16 C17 -177.3(5)
C13 N3 C17 C18 179.2(4)
Ga1 N3 C17 C18 -2.8(5)
C13 N3 C17 C16 1.1(7)
Ga1 N3 C17 C16 179.1(4)
C21 C16 C17 N3 178.3(4)
C15 C16 C17 N3 -2.9(7)
C21 C16 C17 C18 0.3(7)
C15 C16 C17 C18 179.1(4)
C24 N4 C18 C19 1.6(7)
Ga1 N4 C18 C19 -179.8(4)
C24 N4 C18 C17 179.6(4)
Ga1 N4 C18 C17 -1.8(5)
N3 C17 C18 N4 3.1(7)
C16 C17 C18 N4 -178.8(4)
N3 C17 C18 C19 -178.9(4)
C16 C17 C18 C19 -0.8(7)
N4 C18 C19 C22 -0.4(8)
C17 C18 C19 C22 -178.3(5)
N4 C18 C19 C20 179.3(5)
C17 C18 C19 C20 1.4(7)
C22 C19 C20 C21 178.0(5)
C18 C19 C20 C21 -1.6(8)
C19 C20 C21 C16 1.2(8)
C15 C16 C21 C20 -179.3(5)
C17 C16 C21 C20 -0.5(8)
C18 C19 C22 C23 -1.4(8)
C20 C19 C22 C23 178.9(5)
C18 C19 C22 C31 177.0(5)
C20 C19 C22 C31 -2.7(9)
C19 C22 C23 C24 1.9(8)
C31 C22 C23 C24 -176.4(5)
C19 C22 C23 C32 -178.3(5)
C31 C22 C23 C32 3.4(8)
C18 N4 C24 C23 -1.0(8)
Ga1 N4 C24 C23 -179.3(4)
C22 C23 C24 N4 -0.8(8)
C32 C23 C24 N4 179.4(5)
C5A N1A C1A C2A 0.4(7)
Ga1A N1A C1A C2A 170.6(4)
N1A C1A C2A C3A 0.7(8)
N1A C1A C2A C25A 178.8(5)
C1A C2A C3A C4A -1.0(7)
C25A C2A C3A C4A -179.0(5)
C1A C2A C3A C26A 177.6(5)
C25A C2A C3A C26A -0.4(7)
C2A C3A C4A C5A 0.2(7)
C26A C3A C4A C5A -178.4(5)
C2A C3A C4A C9A 179.4(5)
C26A C3A C4A C9A 0.7(8)
C1A N1A C5A C4A -1.3(7)
Ga1A N1A C5A C4A -172.5(4)
C1A N1A C5A C6A 178.8(4)
Ga1A N1A C5A C6A 7.6(5)
C3A C4A C5A N1A 1.0(7)
C9A C4A C5A N1A -178.2(4)
C3A C4A C5A C6A -179.1(4)
C9A C4A C5A C6A 1.7(7)
C12A N2A C6A C7A -2.1(7)
Ga1A N2A C6A C7A 177.9(4)
C12A N2A C6A C5A 178.6(4)
Ga1A N2A C6A C5A -1.3(5)
N1A C5A C6A N2A -4.1(6)
C4A C5A C6A N2A 176.0(4)
N1A C5A C6A C7A 176.7(4)
C4A C5A C6A C7A -3.3(7)
N2A C6A C7A C10A 3.7(7)
C5A C6A C7A C10A -177.1(4)
N2A C6A C7A C8A -176.6(4)
C5A C6A C7A C8A 2.6(7)
C10A C7A C8A C9A 179.1(5)
C6A C7A C8A C9A -0.6(8)
C7A C8A C9A C4A -1.0(8)
C3A C4A C9A C8A -178.8(5)
C5A C4A C9A C8A 0.4(8)
C6A C7A C10A C11A -1.9(7)
C8A C7A C10A C11A 178.5(5)
C6A C7A C10A C27A 176.3(5)
C8A C7A C10A C27A -3.4(8)
C7A C10A C11A C12A -1.2(7)
C27A C10A C11A C12A -179.4(5)
C7A C10A C11A C28A 178.9(5)
C27A C10A C11A C28A 0.7(8)
C6A N2A C12A C11A -1.4(7)
Ga1A N2A C12A C11A 178.6(4)
C10A C11A C12A N2A 3.0(8)
C28A C11A C12A N2A -177.1(5)
C17A N3A C13A C14A -1.2(7)
Ga1A N3A C13A C14A 169.4(4)
N3A C13A C14A C15A -0.4(8)
N3A C13A C14A C29A 179.5(5)
C13A C14A C15A C16A 2.0(7)
C29A C14A C15A C16A -177.8(5)
C13A C14A C15A C30A -176.9(5)
C29A C14A C15A C30A 3.3(8)
C14A C15A C16A C17A -2.0(7)
C30A C15A C16A C17A 176.8(5)
C14A C15A C16A C21A 178.0(5)
C30A C15A C16A C21A -3.1(8)
C13A N3A C17A C16A 1.1(7)
Ga1A N3A C17A C16A -170.6(4)
C13A N3A C17A C18A -178.6(4)
Ga1A N3A C17A C18A 9.7(6)
C15A C16A C17A N3A 0.5(7)
C21A C16A C17A N3A -179.5(4)
C15A C16A C17A C18A -179.8(5)
C21A C16A C17A C18A 0.1(7)
C24A N4A C18A C19A -1.5(7)
Ga1A N4A C18A C19A 172.5(4)
C24A N4A C18A C17A 178.1(4)
Ga1A N4A C18A C17A -7.9(5)
N3A C17A C18A N4A -0.9(7)
C16A C17A C18A N4A 179.4(4)
N3A C17A C18A C19A 178.7(4)
C16A C17A C18A C19A -0.9(7)
N4A C18A C19A C20A -179.8(5)
C17A C18A C19A C20A 0.6(7)
N4A C18A C19A C22A 1.9(7)
C17A C18A C19A C22A -177.7(5)
C18A C19A C20A C21A 0.6(8)
C22A C19A C20A C21A 178.7(5)
C19A C20A C21A C16A -1.5(8)
C17A C16A C21A C20A 1.1(8)
C15A C16A C21A C20A -179.0(5)
C18A C19A C22A C23A -1.0(7)
C20A C19A C22A C23A -179.1(5)
C18A C19A C22A C31A 178.3(5)
C20A C19A C22A C31A 0.2(8)
C19A C22A C23A C32A 178.8(5)
C31A C22A C23A C32A -0.5(8)
C19A C22A C23A C24A -0.3(7)
C31A C22A C23A C24A -179.6(5)
C18A N4A C24A C23A 0.1(7)
Ga1A N4A C24A C23A -172.7(4)
C22A C23A C24A N4A 0.8(8)
C32A C23A C24A N4A -178.4(5)
